data_4304755
loop_
_publ_author_name
'Elena L\'opez-Torres'
'Ulrich Abram'

_publ_contact_author
;
      Ulrich Abram
      Free University of Berlin     
      Institute of Chemistry             
      Fabeckstrasse 34-36                     
      D-14195 Berlin         
      Germany                          
;
_publ_contact_author_email abram@chemie.fu-berlin.de
_publ_contact_author_fax '0049 (0)30 838 52676'
_publ_contact_author_phone '0049 (0)30 838 54002'
_publ_section_title
;
Rhenium Complexes with Triazine Derivatives Formed from Semicarbazones and
Thiosemicarbazones
;
_journal_name_full 'Inorganic Chemistry'
_journal_page_first 2890
_journal_page_last 2896
_journal_paper_doi 10.1021/ic702326v
_journal_volume 47
_journal_year 2008
_chemical_formula_moiety 'C46 H42 N7 P2 Re S2'
_chemical_formula_sum 'C46 H42 N7 P2 Re S2'
_chemical_formula_weight 1005.13
_chemical_name_common '[ReN(L1)2(PMe2Ph)2]'
_chemical_name_systematic
;
Bis(dimethylphenylphosphine)bis(5,6-diphenyl-1,2,4-triazine-3-thionato)-
nitridorhenium(V)
;
_space_group_IT_number 14
_symmetry_cell_setting monoclinic
_symmetry_space_group_name_Hall '-P 2yn'
_symmetry_space_group_name_H-M 'P 1 21/n 1'
_atom_sites_solution_hydrogens geom
_atom_sites_solution_primary direct
_atom_sites_solution_secondary difmap
_audit_creation_method SHELXL-97
_cell_angle_alpha 90.00
_cell_angle_beta 106.81(2)
_cell_angle_gamma 90.00
_cell_formula_units_Z 4
_cell_length_a 17.564(2)
_cell_length_b 12.419(2)
_cell_length_c 22.434(3)
_cell_measurement_reflns_used 10163
_cell_measurement_temperature 293(2)
_cell_measurement_theta_max 23.59
_cell_measurement_theta_min 2.04
_cell_volume 4684.4(12)
_computing_cell_refinement 'STOE X-AREA'
_computing_data_collection 'STOE X-AREA'
_computing_data_reduction 'STOE X-RED'
_computing_molecular_graphics ORTEP
_computing_publication_material WINGX
_computing_structure_refinement 'SHELXL-97 (Sheldrick, 1997)'
_computing_structure_solution SHELXS
_diffrn_ambient_temperature 293(2)
_diffrn_detector_area_resol_mean 6.67
_diffrn_measured_fraction_theta_full 0.991
_diffrn_measured_fraction_theta_max 0.991
_diffrn_measurement_device_type 'STOE IPDS 2T'
_diffrn_measurement_method 'rotation method'
_diffrn_radiation_monochromator graphite
_diffrn_radiation_source 'fine-focus sealed tube'
_diffrn_radiation_type MoK\a
_diffrn_radiation_wavelength 0.71073
_diffrn_reflns_av_R_equivalents 0.1594
_diffrn_reflns_av_sigmaI/netI 0.2190
_diffrn_reflns_limit_h_max 20
_diffrn_reflns_limit_h_min -20
_diffrn_reflns_limit_k_max 14
_diffrn_reflns_limit_k_min -14
_diffrn_reflns_limit_l_max 26
_diffrn_reflns_limit_l_min -22
_diffrn_reflns_number 28052
_diffrn_reflns_theta_full 25.00
_diffrn_reflns_theta_max 25.00
_diffrn_reflns_theta_min 1.89
_diffrn_standards_decay_% .1
_exptl_absorpt_coefficient_mu 2.790
_exptl_absorpt_correction_T_max .7746
_exptl_absorpt_correction_T_min .5297
_exptl_absorpt_correction_type integration
_exptl_absorpt_process_details 'STOE X-RED32'
_exptl_crystal_colour red
_exptl_crystal_density_diffrn 1.425
_exptl_crystal_density_method 'not measured'
_exptl_crystal_description plate
_exptl_crystal_F_000 2016
_exptl_crystal_size_max .54
_exptl_crystal_size_mid .09
_exptl_crystal_size_min .01
_refine_diff_density_max 2.122
_refine_diff_density_min -1.007
_refine_diff_density_rms 0.176
_refine_ls_extinction_coef 0.0095(4)
_refine_ls_extinction_expression Fc^*^=kFc[1+0.001xFc^2^\l^3^/sin(2\q)]^-1/4^
_refine_ls_extinction_method SHELXL
_refine_ls_goodness_of_fit_ref 0.772
_refine_ls_hydrogen_treatment mixed
_refine_ls_matrix_type full
_refine_ls_number_parameters 510
_refine_ls_number_reflns 8194
_refine_ls_number_restraints 0
_refine_ls_restrained_S_all 0.772
_refine_ls_R_factor_all 0.1612
_refine_ls_R_factor_gt 0.0568
_refine_ls_shift/su_max 0.014
_refine_ls_shift/su_mean 0.000
_refine_ls_structure_factor_coef Fsqd
_refine_ls_weighting_details 'calc w=1/[\s^2^(Fo^2^)+(0.0682P)^2^+0.0000P] where P=(Fo^2^+2Fc^2^)/3'
_refine_ls_weighting_scheme calc
_refine_ls_wR_factor_gt 0.1165
_refine_ls_wR_factor_ref 0.1534
_reflns_number_gt 3212
_reflns_number_total 8194
_reflns_threshold_expression >2sigma(I)
_cod_data_source_file ic702326v-file007_4.cif
_cod_data_source_block ren(sn)2(pme2ph)2
_cod_original_cell_volume 4684.4(11)
_cod_database_code 4304755

loop_
_symmetry_equiv_pos_as_xyz
'x, y, z'
'-x+1/2, y+1/2, -z+1/2'
'-x, -y, -z'
'x-1/2, -y-1/2, z-1/2'

loop_
_atom_site_label
_atom_site_type_symbol
_atom_site_fract_x
_atom_site_fract_y
_atom_site_fract_z
_atom_site_U_iso_or_equiv
_atom_site_adp_type
_atom_site_occupancy
_atom_site_symmetry_multiplicity
_atom_site_calc_flag
_atom_site_refinement_flags
_atom_site_disorder_assembly
_atom_site_disorder_group
Re Re 0.69253(2) 0.47293(5) 0.86181(2) 0.0654(3) Uani 1 1 d . . .
N10 N 0.6381(5) 0.3808(9) 0.8107(5) 0.079(3) Uani 1 1 d . . .
S1 S 0.80740(17) 0.5422(4) 0.96546(16) 0.0842(12) Uani 1 1 d . . .
C2 C 0.8101(6) 0.4028(11) 0.9747(6) 0.067(4) Uani 1 1 d . . .
N3 N 0.7531(5) 0.3551(10) 0.9274(4) 0.065(3) Uani 1 1 d . . .
N4 N 0.7451(5) 0.2482(10) 0.9226(5) 0.074(3) Uani 1 1 d . . .
C5 C 0.7939(7) 0.1912(12) 0.9694(6) 0.074(4) Uani 1 1 d . . .
C6 C 0.8489(7) 0.2445(14) 1.0194(6) 0.083(4) Uani 1 1 d . . .
N7 N 0.8571(6) 0.3514(11) 1.0223(5) 0.083(3) Uani 1 1 d . . .
C21 C 0.7866(10) 0.0729(14) 0.9617(7) 0.089(5) Uani 1 1 d . . .
C22 C 0.8536(10) 0.0102(15) 0.9684(8) 0.109(6) Uani 1 1 d . . .
H22 H 0.9037 0.0421 0.9781 0.130 Uiso 1 1 calc R . .
C23 C 0.8461(15) -0.098(2) 0.9609(8) 0.140(8) Uani 1 1 d . . .
H23 H 0.8918 -0.1392 0.9668 0.168 Uiso 1 1 calc R . .
C24 C 0.7754(17) -0.1479(17) 0.9454(10) 0.156(10) Uani 1 1 d . . .
H24 H 0.7705 -0.2223 0.9415 0.187 Uiso 1 1 calc R . .
C25 C 0.7098(12) -0.080(2) 0.9354(10) 0.141(7) Uani 1 1 d . . .
H25 H 0.6593 -0.1102 0.9225 0.169 Uiso 1 1 calc R . .
C26 C 0.7161(10) 0.0289(19) 0.9435(9) 0.122(6) Uani 1 1 d . . .
H26 H 0.6707 0.0714 0.9362 0.146 Uiso 1 1 calc R . .
C31 C 0.8992(9) 0.1840(15) 1.0741(8) 0.099(5) Uani 1 1 d . . .
C32 C 0.8706(10) 0.1064(16) 1.1027(8) 0.112(6) Uani 1 1 d . . .
H32 H 0.8165 0.0910 1.0886 0.134 Uiso 1 1 calc R . .
C33 C 0.9183(12) 0.0464(15) 1.1535(8) 0.123(7) Uani 1 1 d . . .
H33 H 0.8973 -0.0067 1.1734 0.147 Uiso 1 1 calc R . .
C34 C 0.997(2) 0.072(2) 1.1711(14) 0.176(15) Uani 1 1 d . . .
H34 H 1.0305 0.0335 1.2041 0.211 Uiso 1 1 calc R . .
C35 C 1.0308(14) 0.148(2) 1.1444(12) 0.166(13) Uani 1 1 d . . .
H35 H 1.0851 0.1620 1.1594 0.199 Uiso 1 1 calc R . .
C36 C 0.9824(8) 0.2069(14) 1.0931(8) 0.113(6) Uani 1 1 d . . .
H36 H 1.0041 0.2584 1.0727 0.135 Uiso 1 1 calc R . .
S11 S 0.66966(17) 0.6507(3) 0.81718(17) 0.0748(10) Uani 1 1 d . . .
C12 C 0.5719(7) 0.6959(13) 0.7956(6) 0.079(4) Uani 1 1 d . . .
N13 N 0.5131(6) 0.6271(10) 0.7829(5) 0.091(4) Uani 1 1 d . . .
N14 N 0.4379(6) 0.6669(13) 0.7643(7) 0.123(6) Uani 1 1 d . . .
C15 C 0.4266(7) 0.7719(17) 0.7582(9) 0.127(8) Uani 1 1 d . . .
C16 C 0.4891(8) 0.8405(14) 0.7693(7) 0.098(5) Uani 1 1 d . . .
N17 N 0.5634(4) 0.8011(7) 0.7884(4) 0.082(3) Uani 1 1 d . . .
C41 C 0.3430(4) 0.8250(7) 0.7556(4) 0.34(3) Uani 1 1 d R . .
C42 C 0.2843(4) 0.7715(7) 0.7103(4) 0.33(3) Uani 1 1 d R . .
H42 H 0.2983 0.7172 0.6868 0.397 Uiso 1 1 calc R . .
C43 C 0.2049(4) 0.7989(7) 0.7000(4) 0.231(18) Uani 1 1 d R . .
H43 H 0.1656 0.7631 0.6697 0.277 Uiso 1 1 calc R . .
C44 C 0.1840(4) 0.8800(7) 0.7351(4) 0.34(3) Uani 1 1 d R . .
H44 H 0.1309 0.8984 0.7282 0.405 Uiso 1 1 calc R . .
C45 C 0.2427(4) 0.9336(7) 0.7804(4) 0.164(9) Uani 1 1 d R . .
H45 H 0.2288 0.9878 0.8039 0.197 Uiso 1 1 calc R . .
C46 C 0.3222(4) 0.9061(7) 0.7907(4) 0.36(3) Uani 1 1 d R . .
H46 H 0.3614 0.9419 0.8210 0.432 Uiso 1 1 calc R . .
C51 C 0.4834(9) 0.9571(16) 0.7619(9) 0.098(6) Uani 1 1 d . . .
C52 C 0.4281(8) 1.0038(15) 0.7102(9) 0.113(7) Uani 1 1 d . . .
H52 H 0.3938 0.9598 0.6809 0.136 Uiso 1 1 calc R . .
C53 C 0.4241(13) 1.109(2) 0.7026(14) 0.148(11) Uani 1 1 d . . .
H53 H 0.3877 1.1374 0.6673 0.177 Uiso 1 1 calc R . .
C54 C 0.4702(17) 1.176(2) 0.7436(17) 0.151(11) Uani 1 1 d . . .
H54 H 0.4650 1.2500 0.7357 0.181 Uiso 1 1 calc R . .
C55 C 0.5295(15) 1.140(2) 0.8013(12) 0.145(8) Uani 1 1 d . . .
H55 H 0.5605 1.1857 0.8313 0.175 Uiso 1 1 calc R . .
C56 C 0.5331(11) 1.026(2) 0.8053(10) 0.116(6) Uani 1 1 d . . .
H56 H 0.5709 0.9952 0.8389 0.139 Uiso 1 1 calc R . .
P1 P 0.60091(16) 0.4983(3) 0.92493(15) 0.0642(10) Uani 1 1 d . . .
C61 C 0.6336(7) 0.4327(12) 1.0003(6) 0.070(4) Uani 1 1 d . . .
C62 C 0.6206(9) 0.3203(15) 1.0037(9) 0.106(5) Uani 1 1 d . . .
H62 H 0.5925 0.2840 0.9678 0.128 Uiso 1 1 calc R . .
C63 C 0.6478(14) 0.2642(19) 1.0576(15) 0.160(10) Uani 1 1 d . . .
H63 H 0.6392 0.1904 1.0587 0.192 Uiso 1 1 calc R . .
C64 C 0.6871(15) 0.317(3) 1.1088(13) 0.150(10) Uani 1 1 d . . .
H64 H 0.7043 0.2793 1.1460 0.180 Uiso 1 1 calc R . .
C65 C 0.7044(10) 0.431(2) 1.1098(9) 0.125(7) Uani 1 1 d . . .
H65 H 0.7327 0.4658 1.1461 0.150 Uiso 1 1 calc R . .
C66 C 0.6767(8) 0.4850(14) 1.0537(7) 0.091(4) Uani 1 1 d . . .
H66 H 0.6874 0.5581 1.0520 0.109 Uiso 1 1 calc R . .
C67 C 0.5813(8) 0.6352(10) 0.9437(7) 0.090(4) Uani 1 1 d . . .
H67A H 0.5473 0.6347 0.9703 0.136 Uiso 1 1 calc R . .
H67B H 0.5557 0.6735 0.9060 0.136 Uiso 1 1 calc R . .
H67C H 0.6306 0.6701 0.9646 0.136 Uiso 1 1 calc R . .
C68 C 0.5023(6) 0.4430(12) 0.8869(7) 0.098(5) Uani 1 1 d . . .
H68A H 0.4661 0.4641 0.9097 0.146 Uiso 1 1 calc R . .
H68B H 0.5053 0.3659 0.8860 0.146 Uiso 1 1 calc R . .
H68C H 0.4837 0.4701 0.8451 0.146 Uiso 1 1 calc R . .
P2 P 0.80405(16) 0.4754(4) 0.81722(16) 0.0821(11) Uani 1 1 d . . .
C71 C 0.8793(7) 0.3757(16) 0.8503(7) 0.087(5) Uani 1 1 d . . .
C72 C 0.9547(8) 0.4004(16) 0.8904(8) 0.128(7) Uani 1 1 d . . .
H72 H 0.9697 0.4708 0.9023 0.154 Uiso 1 1 calc R . .
C73 C 1.0085(9) 0.309(2) 0.9124(9) 0.159(10) Uani 1 1 d . . .
H73 H 1.0588 0.3228 0.9393 0.190 Uiso 1 1 calc R . .
C74 C 0.9886(13) 0.209(2) 0.8958(11) 0.153(9) Uani 1 1 d . . .
H74 H 1.0258 0.1544 0.9098 0.183 Uiso 1 1 calc R . .
C75 C 0.9160(9) 0.1835(15) 0.8592(8) 0.115(6) Uani 1 1 d . . .
H75 H 0.9013 0.1123 0.8493 0.137 Uiso 1 1 calc R . .
C76 C 0.8632(8) 0.2682(18) 0.8363(7) 0.108(6) Uani 1 1 d . . .
H76 H 0.8134 0.2509 0.8097 0.130 Uiso 1 1 calc R . .
C77 C 0.7705(7) 0.4434(14) 0.7344(6) 0.106(6) Uani 1 1 d . . .
H77A H 0.8158 0.4367 0.7188 0.159 Uiso 1 1 calc R . .
H77B H 0.7365 0.4999 0.7124 0.159 Uiso 1 1 calc R . .
H77C H 0.7417 0.3767 0.7284 0.159 Uiso 1 1 calc R . .
C78 C 0.8561(8) 0.6024(13) 0.8219(8) 0.108(5) Uani 1 1 d . . .
H78A H 0.8749 0.6249 0.8646 0.162 Uiso 1 1 calc R . .
H78B H 0.8206 0.6559 0.7981 0.162 Uiso 1 1 calc R . .
H78C H 0.9005 0.5938 0.8054 0.162 Uiso 1 1 calc R . .

loop_
_atom_site_aniso_label
_atom_site_aniso_U_11
_atom_site_aniso_U_22
_atom_site_aniso_U_33
_atom_site_aniso_U_23
_atom_site_aniso_U_13
_atom_site_aniso_U_12
Re 0.0438(3) 0.0955(4) 0.0530(3) 0.0011(4) 0.00808(17) 0.0132(3)
N10 0.038(5) 0.123(9) 0.057(7) -0.032(6) -0.015(4) -0.014(5)
S1 0.0611(17) 0.113(4) 0.065(2) -0.010(2) -0.0039(15) 0.0028(19)
C2 0.060(7) 0.076(11) 0.064(9) -0.022(8) 0.018(7) 0.011(7)
N3 0.042(5) 0.096(9) 0.049(6) -0.021(6) 0.001(4) 0.014(5)
N4 0.058(6) 0.086(9) 0.067(8) -0.008(7) 0.002(5) 0.018(6)
C5 0.072(8) 0.090(12) 0.053(9) -0.001(8) 0.006(7) 0.034(8)
C6 0.064(8) 0.112(13) 0.061(9) -0.013(9) -0.002(7) 0.040(8)
N7 0.066(6) 0.098(10) 0.063(8) 0.000(7) -0.018(5) 0.035(6)
C21 0.092(10) 0.091(13) 0.065(10) -0.006(8) -0.009(8) 0.031(9)
C22 0.111(11) 0.100(13) 0.098(13) -0.051(11) 0.005(9) 0.033(10)
C23 0.16(2) 0.14(2) 0.076(13) -0.040(13) -0.019(12) 0.050(17)
C24 0.20(2) 0.081(15) 0.129(19) -0.005(12) -0.038(17) 0.045(17)
C25 0.122(15) 0.122(18) 0.136(18) 0.034(15) -0.031(12) 0.005(14)
C26 0.101(12) 0.086(14) 0.143(17) 0.029(14) -0.022(10) 0.017(12)
C31 0.102(12) 0.095(13) 0.068(11) -0.027(10) -0.024(9) 0.050(10)
C32 0.111(13) 0.109(15) 0.087(13) 0.002(11) -0.015(10) 0.048(11)
C33 0.130(13) 0.121(15) 0.080(12) -0.015(11) -0.028(10) 0.045(12)
C34 0.22(3) 0.12(2) 0.12(2) -0.071(17) -0.05(2) 0.07(2)
C35 0.113(16) 0.18(3) 0.14(2) -0.075(19) -0.070(15) 0.086(17)
C36 0.084(10) 0.126(14) 0.096(13) -0.045(10) -0.024(9) 0.034(9)
S11 0.0507(16) 0.096(3) 0.077(2) 0.013(2) 0.0173(15) 0.0129(15)
C12 0.063(8) 0.111(12) 0.058(9) 0.033(9) 0.008(6) 0.001(8)
N13 0.053(6) 0.124(10) 0.090(9) 0.043(7) 0.009(6) 0.000(6)
N14 0.056(7) 0.153(13) 0.141(13) 0.092(11) 0.000(7) -0.012(7)
C15 0.047(8) 0.167(18) 0.159(17) 0.117(15) 0.016(8) 0.004(9)
C16 0.071(9) 0.126(14) 0.100(12) 0.079(11) 0.032(8) 0.017(9)
N17 0.055(6) 0.112(10) 0.072(8) 0.037(7) 0.007(5) 0.017(6)
C41 0.079(14) 0.38(5) 0.51(6) 0.39(5) 0.02(2) -0.02(2)
C42 0.082(14) 0.28(3) 0.51(6) 0.29(4) -0.11(2) -0.055(17)
C43 0.062(11) 0.18(2) 0.44(5) 0.18(3) 0.065(18) 0.056(12)
C44 0.063(13) 0.30(4) 0.57(8) 0.22(5) -0.03(2) 0.016(19)
C45 0.135(17) 0.142(19) 0.24(3) 0.039(17) 0.097(19) 0.028(13)
C46 0.054(12) 0.66(8) 0.36(5) 0.36(5) 0.04(2) 0.03(2)
C51 0.078(9) 0.101(15) 0.121(14) 0.071(13) 0.039(9) 0.032(10)
C52 0.084(9) 0.107(16) 0.147(16) 0.092(13) 0.032(9) 0.018(9)
C53 0.095(14) 0.16(3) 0.19(3) 0.09(2) 0.057(15) 0.013(15)
C54 0.146(19) 0.11(2) 0.24(3) 0.10(2) 0.13(2) 0.059(16)
C55 0.19(2) 0.13(2) 0.14(2) 0.001(17) 0.093(19) 0.020(17)
C56 0.107(12) 0.127(18) 0.123(16) 0.007(16) 0.050(12) 0.024(13)
P1 0.0518(14) 0.085(3) 0.059(2) 0.0103(17) 0.0199(13) 0.0160(14)
C61 0.059(7) 0.088(12) 0.065(10) 0.021(8) 0.024(7) 0.029(7)
C62 0.102(11) 0.093(14) 0.124(16) 0.039(12) 0.034(10) 0.007(9)
C63 0.18(2) 0.111(18) 0.16(2) 0.052(19) -0.005(18) -0.009(14)
C64 0.16(2) 0.18(3) 0.13(2) 0.08(2) 0.071(18) 0.057(19)
C65 0.109(12) 0.19(2) 0.075(13) 0.011(14) 0.025(10) 0.029(14)
C66 0.090(9) 0.114(13) 0.066(10) 0.010(10) 0.020(8) 0.024(9)
C67 0.114(11) 0.084(10) 0.083(11) 0.021(8) 0.044(9) 0.036(8)
C68 0.051(6) 0.133(14) 0.105(12) 0.018(10) 0.019(7) -0.002(7)
P2 0.0463(14) 0.140(3) 0.060(2) -0.002(2) 0.0156(14) 0.0143(19)
C71 0.041(7) 0.153(15) 0.062(10) -0.012(10) 0.009(6) 0.018(8)
C72 0.069(9) 0.179(17) 0.122(15) -0.056(13) 0.002(9) 0.000(10)
C73 0.052(9) 0.27(3) 0.116(17) -0.042(18) -0.030(9) 0.065(14)
C74 0.113(17) 0.19(2) 0.13(2) -0.053(17) 0.004(14) 0.062(15)
C75 0.078(10) 0.138(15) 0.113(14) -0.030(11) 0.006(10) 0.028(10)
C76 0.056(8) 0.191(19) 0.070(11) -0.014(12) 0.005(7) 0.031(11)
C77 0.072(8) 0.194(18) 0.047(8) -0.006(10) 0.007(6) 0.033(9)
C78 0.066(8) 0.152(14) 0.121(14) -0.004(12) 0.049(9) -0.014(9)

loop_
_atom_type_symbol
_atom_type_description
_atom_type_scat_dispersion_real
_atom_type_scat_dispersion_imag
_atom_type_scat_source
C C 0.0033 0.0016 'International Tables Vol C Tables 4.2.6.8 and 6.1.1.4'
H H 0.0000 0.0000 'International Tables Vol C Tables 4.2.6.8 and 6.1.1.4'
N N 0.0061 0.0033 'International Tables Vol C Tables 4.2.6.8 and 6.1.1.4'
S S 0.1246 0.1234 'International Tables Vol C Tables 4.2.6.8 and 6.1.1.4'
P P 0.1023 0.0942 'International Tables Vol C Tables 4.2.6.8 and 6.1.1.4'
Re Re -1.0185 7.2310 'International Tables Vol C Tables 4.2.6.8 and 6.1.1.4'

loop_
_geom_angle_atom_site_label_1
_geom_angle_atom_site_label_2
_geom_angle_atom_site_label_3
_geom_angle
_geom_angle_site_symmetry_1
_geom_angle_site_symmetry_3
_geom_angle_publ_flag
N10 Re N3 94.3(4) . . ?
N10 Re S11 110.0(4) . . ?
N3 Re S11 155.1(3) . . ?
N10 Re P2 95.3(3) . . ?
N3 Re P2 89.5(3) . . ?
S11 Re P2 82.86(13) . . ?
N10 Re P1 98.1(3) . . ?
N3 Re P1 88.2(3) . . ?
S11 Re P1 93.67(11) . . ?
P2 Re P1 166.53(12) . . ?
N10 Re S1 156.1(4) . . ?
N3 Re S1 62.0(3) . . ?
S11 Re S1 93.34(13) . . ?
P2 Re S1 82.11(11) . . ?
P1 Re S1 85.11(10) . . ?
C2 S1 Re 77.1(4) . . ?
N7 C2 N3 124.7(13) . . ?
N7 C2 S1 124.7(11) . . ?
N3 C2 S1 110.5(10) . . ?
N4 N3 C2 122.1(10) . . ?
N4 N3 Re 127.4(7) . . ?
C2 N3 Re 110.2(9) . . ?
N3 N4 C5 115.5(11) . . ?
N4 C5 C6 120.4(14) . . ?
N4 C5 C21 114.6(12) . . ?
C6 C5 C21 124.9(12) . . ?
N7 C6 C5 122.9(12) . . ?
N7 C6 C31 115.5(13) . . ?
C5 C6 C31 121.5(15) . . ?
C2 N7 C6 114.2(11) . . ?
C26 C21 C22 119.9(17) . . ?
C26 C21 C5 119.5(15) . . ?
C22 C21 C5 120.3(16) . . ?
C23 C22 C21 119.7(18) . . ?
C24 C23 C22 123(2) . . ?
C23 C24 C25 115(2) . . ?
C26 C25 C24 123(2) . . ?
C21 C26 C25 119.2(17) . . ?
C32 C31 C36 119.8(16) . . ?
C32 C31 C6 123.0(16) . . ?
C36 C31 C6 117.1(18) . . ?
C31 C32 C33 123.3(18) . . ?
C34 C33 C32 115(2) . . ?
C35 C34 C33 125(3) . . ?
C34 C35 C36 119(3) . . ?
C35 C36 C31 117(2) . . ?
C12 S11 Re 116.4(5) . . ?
N13 C12 N17 124.5(11) . . ?
N13 C12 S11 120.3(12) . . ?
N17 C12 S11 114.9(9) . . ?
C12 N13 N14 117.8(12) . . ?
C15 N14 N13 119.7(11) . . ?
N14 C15 C16 120.9(13) . . ?
N14 C15 C41 121.4(12) . . ?
C16 C15 C41 115.8(17) . . ?
N17 C16 C15 119.4(14) . . ?
N17 C16 C51 115.2(12) . . ?
C15 C16 C51 125.4(14) . . ?
C12 N17 C16 117.6(11) . . ?
C42 C41 C46 120.0 . . ?
C42 C41 C15 108.0(9) . . ?
C46 C41 C15 131.9(9) . . ?
C41 C42 C43 120.0 . . ?
C44 C43 C42 120.0 . . ?
C43 C44 C45 120.0 . . ?
C46 C45 C44 120.0 . . ?
C45 C46 C41 120.0 . . ?
C56 C51 C52 117.8(18) . . ?
C56 C51 C16 121.4(17) . . ?
C52 C51 C16 120.9(19) . . ?
C53 C52 C51 121(2) . . ?
C52 C53 C54 122(3) . . ?
C53 C54 C55 123(2) . . ?
C56 C55 C54 112(2) . . ?
C51 C56 C55 124(2) . . ?
C67 P1 C61 103.6(7) . . ?
C67 P1 C68 104.1(7) . . ?
C61 P1 C68 105.5(7) . . ?
C67 P1 Re 117.1(5) . . ?
C61 P1 Re 113.4(4) . . ?
C68 P1 Re 112.0(5) . . ?
C66 C61 C62 118.1(14) . . ?
C66 C61 P1 123.0(12) . . ?
C62 C61 P1 118.6(13) . . ?
C63 C62 C61 122.2(19) . . ?
C64 C63 C62 118(2) . . ?
C63 C64 C65 124(2) . . ?
C66 C65 C64 116(2) . . ?
C65 C66 C61 121.4(18) . . ?
C71 P2 C78 106.0(8) . . ?
C71 P2 C77 104.6(7) . . ?
C78 P2 C77 104.9(8) . . ?
C71 P2 Re 113.7(5) . . ?
C78 P2 Re 116.0(5) . . ?
C77 P2 Re 110.7(4) . . ?
C76 C71 C72 116.8(15) . . ?
C76 C71 P2 119.4(10) . . ?
C72 C71 P2 123.8(15) . . ?
C71 C72 C73 116.4(18) . . ?
C74 C73 C72 122.8(17) . . ?
C73 C74 C75 121.6(19) . . ?
C74 C75 C76 117.5(19) . . ?
C71 C76 C75 124.9(15) . . ?

loop_
_geom_bond_atom_site_label_1
_geom_bond_atom_site_label_2
_geom_bond_distance
_geom_bond_site_symmetry_2
_geom_bond_publ_flag
Re N10 1.704(9) . ?
Re N3 2.130(11) . ?
Re S11 2.409(3) . ?
Re P2 2.444(3) . ?
Re P1 2.452(3) . ?
Re S1 2.739(3) . ?
S1 C2 1.743(14) . ?
C2 N7 1.313(15) . ?
C2 N3 1.364(14) . ?
N3 N4 1.336(13) . ?
N4 C5 1.347(15) . ?
C5 C6 1.415(18) . ?
C5 C21 1.480(18) . ?
C6 N7 1.335(16) . ?
C6 C31 1.49(2) . ?
C21 C26 1.31(2) . ?
C21 C22 1.383(19) . ?
C22 C23 1.35(2) . ?
C23 C24 1.34(3) . ?
C24 C25 1.39(3) . ?
C25 C26 1.36(2) . ?
C31 C32 1.33(2) . ?
C31 C36 1.43(2) . ?
C32 C33 1.42(2) . ?
C33 C34 1.37(3) . ?
C34 C35 1.34(4) . ?
C35 C36 1.42(3) . ?
S11 C12 1.737(13) . ?
C12 N13 1.307(16) . ?
C12 N17 1.319(15) . ?
N13 N14 1.358(15) . ?
N14 C15 1.32(2) . ?
C15 C16 1.35(2) . ?
C15 C41 1.595(17) . ?
C16 N17 1.344(14) . ?
C16 C51 1.46(2) . ?
C41 C42 1.3900 . ?
C41 C46 1.3900 . ?
C42 C43 1.3900 . ?
C43 C44 1.3900 . ?
C44 C45 1.3900 . ?
C45 C46 1.3900 . ?
C51 C56 1.40(2) . ?
C51 C52 1.41(2) . ?
C52 C53 1.32(3) . ?
C53 C54 1.33(3) . ?
C54 C55 1.48(3) . ?
C55 C56 1.42(2) . ?
P1 C67 1.809(13) . ?
P1 C61 1.813(13) . ?
P1 C68 1.828(12) . ?
C61 C66 1.381(19) . ?
C61 C62 1.419(18) . ?
C62 C63 1.36(3) . ?
C63 C64 1.33(3) . ?
C64 C65 1.44(3) . ?
C65 C66 1.38(2) . ?
P2 C71 1.806(15) . ?
P2 C78 1.812(15) . ?
P2 C77 1.823(13) . ?
C71 C76 1.38(2) . ?
C71 C72 1.402(19) . ?
C72 C73 1.47(3) . ?
C73 C74 1.32(3) . ?
C74 C75 1.34(2) . ?
C75 C76 1.40(2) . ?
